data_4319415
loop_
_publ_author_name
'Rodolphe Cl\'erac'
'F. Albert Cotton'
'Stephen P. Jeffery'
'Carlos A. Murillo'
'Xiaoping Wang'

_publ_section_title
;
 Compounds with Symmetrical Tricobalt Chains Wrapped by Dipyridylamide
 Ligands and Cyanide or Isothiocyanate Ions as Terminal Ligands
;
_journal_name_full 'Inorganic Chemistry'
_journal_page_first 1265
_journal_page_last 1270
_journal_paper_doi 10.1021/ic001069a
_journal_volume 40
_journal_year 2001
_chemical_compound_source synthesis
_chemical_formula_structural 'Co3(dpa)4(NCS)2 2Toluene'
_chemical_formula_sum 'C56 H48 Co3 N14 S2'
_chemical_formula_weight 1157.99
_chemical_name_systematic
; 
 ? 
;
_space_group_IT_number 43
_symmetry_cell_setting orthorhombic
_symmetry_space_group_name_Hall 'F 2 -2d'
_symmetry_space_group_name_H-M 'F d d 2'
_atom_sites_solution_hydrogens geom
_atom_sites_solution_primary direct
_atom_sites_solution_secondary difmap
_audit_creation_method SHELXL
_cell_angle_alpha 90.00
_cell_angle_beta 90.00
_cell_angle_gamma 90.00
_cell_formula_units_Z 8
_cell_length_a 14.1627(7)
_cell_length_b 24.299(1)
_cell_length_c 30.991(2)
_cell_measurement_reflns_used 4015
_cell_measurement_temperature 213(2)
_cell_measurement_theta_max 49.737
_cell_measurement_theta_min 5.161
_cell_volume 10665.2(10)
_computing_cell_refinement SAINT
_computing_data_collection SMART
_computing_data_reduction SAINT
_computing_structure_refinement 'SHELXL-93 (Sheldrick, 1993)'
_computing_structure_solution 'SHELXS-86 (Sheldrick, 1990)'
_diffrn_ambient_temperature 213(2)
_diffrn_measurement_device 'Bruker SMART 1000'
_diffrn_measurement_method \w-scans
_diffrn_radiation_monochromator graphite
_diffrn_radiation_source 'normal-focus sealed tube'
_diffrn_radiation_type MoK\a
_diffrn_radiation_wavelength 0.71073
_diffrn_reflns_av_R_equivalents 0.0652
_diffrn_reflns_av_sigmaI/netI 0.0637
_diffrn_reflns_limit_h_max 16
_diffrn_reflns_limit_h_min -16
_diffrn_reflns_limit_k_max 28
_diffrn_reflns_limit_k_min -28
_diffrn_reflns_limit_l_max 36
_diffrn_reflns_limit_l_min -22
_diffrn_reflns_number 13634
_diffrn_reflns_theta_max 25.01
_diffrn_reflns_theta_min 1.79
_exptl_absorpt_coefficient_mu 1.053
_exptl_absorpt_correction_T_max 0.7846
_exptl_absorpt_correction_T_min 0.9144
_exptl_absorpt_correction_type multi-scan
_exptl_crystal_colour needle
_exptl_crystal_density_diffrn 1.442
_exptl_crystal_density_meas ?
_exptl_crystal_description brown
_exptl_crystal_F_000 4760
_exptl_crystal_size_max 0.22
_exptl_crystal_size_mid 0.10
_exptl_crystal_size_min 0.07
_refine_diff_density_max 0.711
_refine_diff_density_min -0.661
_refine_diff_density_rms 0.099
_refine_ls_abs_structure_details 'Flack H D (1983), Acta Cryst. A39, 876-881'
_refine_ls_abs_structure_Flack -0.02(3)
_refine_ls_extinction_method none
_refine_ls_goodness_of_fit_all 1.140
_refine_ls_goodness_of_fit_obs 1.160
_refine_ls_hydrogen_treatment noref
_refine_ls_matrix_type full
_refine_ls_number_parameters 310
_refine_ls_number_reflns 3698
_refine_ls_number_restraints 1
_refine_ls_restrained_S_all 1.140
_refine_ls_restrained_S_obs 1.160
_refine_ls_R_factor_all 0.0817
_refine_ls_R_factor_obs 0.0554
_refine_ls_shift/esd_max 0.001
_refine_ls_shift/esd_mean 0.000
_refine_ls_structure_factor_coef Fsqd
_refine_ls_weighting_details 'w=1/[\s^2^(Fo^2^)+(0.0814P)^2^+0.0000P] where P=(Fo^2^+2Fc^2^)/3'
_refine_ls_weighting_scheme calc
_refine_ls_wR_factor_all 0.1445
_refine_ls_wR_factor_obs 0.1299
_reflns_number_observed 2941
_reflns_number_total 3698
_reflns_observed_criterion >2sigma(I)
_cod_data_source_file ic001069a_1.cif
_cod_data_source_block 5.2Tol
_cod_depositor_comments
;
The following automatic conversions were performed:

'_exptl_crystal_density_meas' value 'not measured' was changed to '?'
- the value is perceived as not measured.

Automatic conversion script
Id: cif_fix_values 3008 2015-01-20 13:52:24Z robertas 

The following automatic conversions were performed:

'_refine_ls_weighting_scheme' value 'calc
w=1/[\s^2^(Fo^2^)+(0.0814P)^2^+0.0000P] where P=(Fo^2^+2Fc^2^)/3' was
changed to 'calc'. New tag '_refine_ls_weighting_details' was
created. The value of the new tag was set to
'w=1/[\s^2^(Fo^2^)+(0.0814P)^2^+0.0000P] where P=(Fo^2^+2Fc^2^)/3'.

Automatic conversion script
Id: cif_fix_values 3143 2015-03-26 13:38:13Z robertas 
;
_cod_database_code 4319415

loop_
_symmetry_equiv_pos_as_xyz
'x, y, z'
'-x, -y, z'
'x+1/4, -y+1/4, z+1/4'
'-x+1/4, y+1/4, z+1/4'
'x, y+1/2, z+1/2'
'-x, -y+1/2, z+1/2'
'x+1/4, -y+3/4, z+3/4'
'-x+1/4, y+3/4, z+3/4'
'x+1/2, y, z+1/2'
'-x+1/2, -y, z+1/2'
'x+3/4, -y+1/4, z+3/4'
'-x+3/4, y+1/4, z+3/4'
'x+1/2, y+1/2, z'
'-x+1/2, -y+1/2, z'
'x+3/4, -y+3/4, z+1/4'
'-x+3/4, y+3/4, z+1/4'

loop_
_atom_site_aniso_label
_atom_site_aniso_U_11
_atom_site_aniso_U_22
_atom_site_aniso_U_33
_atom_site_aniso_U_23
_atom_site_aniso_U_13
_atom_site_aniso_U_12
Co1 0.0229(4) 0.0313(5) 0.0323(5) 0.0014(5) -0.0004(5) -0.0031(4)
Co2 0.0213(6) 0.0258(6) 0.0264(7) 0.000 0.000 -0.0005(5)
S1 0.0359(10) 0.0591(13) 0.067(2) -0.0069(14) 0.0158(11) -0.0157(9)
N1 0.025(3) 0.031(3) 0.037(4) -0.007(3) -0.001(3) -0.004(3)
N2 0.026(3) 0.025(3) 0.031(4) 0.004(3) 0.002(3) 0.000(2)
N3 0.032(3) 0.030(3) 0.034(4) -0.003(3) -0.007(3) -0.001(3)
N4 0.031(3) 0.033(3) 0.043(4) 0.000(3) 0.007(3) -0.008(3)
N5 0.023(3) 0.032(3) 0.022(4) 0.007(3) -0.003(3) 0.003(3)
N6 0.021(3) 0.042(3) 0.037(4) -0.001(3) 0.004(3) 0.005(3)
N7 0.032(3) 0.052(4) 0.042(4) 0.007(4) 0.001(4) -0.002(3)
C1 0.032(4) 0.043(5) 0.047(5) -0.009(4) -0.005(4) -0.003(3)
C2 0.047(5) 0.068(6) 0.039(5) 0.005(5) -0.019(4) -0.005(4)
C3 0.059(5) 0.068(6) 0.037(5) 0.011(5) -0.015(4) -0.002(5)
C4 0.059(5) 0.049(5) 0.035(5) 0.007(4) -0.007(4) -0.014(4)
C5 0.029(4) 0.043(4) 0.023(4) 0.003(3) 0.002(3) 0.008(3)
C6 0.029(4) 0.031(4) 0.032(4) -0.004(3) -0.005(3) 0.002(3)
C7 0.045(5) 0.040(5) 0.061(6) -0.009(4) 0.010(4) 0.003(4)
C8 0.067(6) 0.032(5) 0.081(8) -0.010(5) 0.010(6) -0.001(4)
C9 0.060(6) 0.033(5) 0.098(9) -0.005(5) 0.001(6) -0.011(4)
C10 0.040(4) 0.032(4) 0.055(6) 0.001(4) 0.001(4) -0.007(3)
C11 0.038(4) 0.049(5) 0.047(6) 0.006(4) 0.010(4) -0.006(4)
C12 0.056(5) 0.051(5) 0.032(5) 0.010(4) 0.013(4) -0.004(4)
C13 0.056(5) 0.049(5) 0.038(5) 0.009(4) 0.007(4) 0.012(4)
C14 0.050(5) 0.038(4) 0.032(5) 0.007(4) -0.001(4) 0.007(4)
C15 0.038(4) 0.024(4) 0.030(4) 0.000(3) -0.005(3) 0.007(3)
C16 0.038(4) 0.031(4) 0.031(5) 0.003(4) -0.002(3) 0.003(3)
C17 0.042(4) 0.043(5) 0.043(5) 0.005(4) -0.004(4) 0.001(4)
C18 0.048(5) 0.053(5) 0.060(6) -0.006(5) 0.006(5) 0.026(4)
C19 0.040(5) 0.070(6) 0.073(7) 0.001(6) 0.008(5) 0.020(5)
C20 0.033(4) 0.047(5) 0.059(6) 0.002(4) -0.001(4) 0.005(3)
C21 0.030(3) 0.038(4) 0.032(4) 0.000(4) -0.001(3) 0.004(3)

loop_
_atom_site_label
_atom_site_type_symbol
_atom_site_fract_x
_atom_site_fract_y
_atom_site_fract_z
_atom_site_U_iso_or_equiv
_atom_site_thermal_displace_type
_atom_site_occupancy
_atom_site_calc_flag
_atom_site_refinement_flags
_atom_site_disorder_group
Co1 Co 0.09990(6) 0.21252(3) 0.77279(3) 0.0289(2) Uani 1 d . .
Co2 Co 0.2500 0.2500 0.77023(5) 0.0245(3) Uani 1 d S .
S1 S -0.18461(14) 0.10496(9) 0.77860(9) 0.0541(6) Uani 1 d . .
N1 N 0.0877(4) 0.2412(2) 0.7134(2) 0.0312(14) Uani 1 d . .
N2 N 0.2116(4) 0.3009(2) 0.7272(2) 0.0271(14) Uani 1 d . .
N3 N 0.1628(4) 0.1453(2) 0.7495(2) 0.0320(14) Uani 1 d . .
N4 N 0.1304(4) 0.1907(3) 0.8322(2) 0.036(2) Uani 1 d . .
N5 N 0.2873(4) 0.1994(3) 0.8138(2) 0.0256(14) Uani 1 d . .
N6 N 0.0587(4) 0.2853(3) 0.7942(2) 0.0334(14) Uani 1 d . .
N7 N -0.0320(4) 0.1777(3) 0.7741(3) 0.0419(15) Uani 1 d . .
C1 C 0.0257(5) 0.2198(3) 0.6860(3) 0.041(2) Uani 1 d . .
H1A H -0.0105(5) 0.1898(3) 0.6957(3) 0.049 Uiso 1 calc R .
C2 C 0.0106(6) 0.2380(4) 0.6446(3) 0.051(2) Uani 1 d . .
H2A H -0.0340(6) 0.2210(4) 0.6265(3) 0.062 Uiso 1 calc R .
C3 C 0.0637(7) 0.2825(4) 0.6305(3) 0.054(2) Uani 1 d . .
H3A H 0.0542(7) 0.2972(4) 0.6028(3) 0.065 Uiso 1 calc R .
C4 C 0.1305(6) 0.3050(4) 0.6578(3) 0.048(2) Uani 1 d . .
H4A H 0.1675(6) 0.3347(4) 0.6482(3) 0.057 Uiso 1 calc R .
C5 C 0.1437(5) 0.2842(3) 0.6992(2) 0.032(2) Uani 1 d . .
C6 C 0.2479(5) 0.1483(3) 0.7285(2) 0.031(2) Uani 1 d . .
C7 C 0.2883(6) 0.1004(3) 0.7130(3) 0.049(2) Uani 1 d . .
H7A H 0.3462(6) 0.1024(3) 0.6983(3) 0.058 Uiso 1 calc R .
C8 C 0.2453(7) 0.0496(3) 0.7187(4) 0.060(3) Uani 1 d . .
H8A H 0.2727(7) 0.0175(3) 0.7072(4) 0.072 Uiso 1 calc R .
C9 C 0.1621(7) 0.0471(4) 0.7412(4) 0.063(3) Uani 1 d . .
H9A H 0.1323(7) 0.0131(4) 0.7463(4) 0.076 Uiso 1 calc R .
C10 C 0.1232(6) 0.0953(3) 0.7563(3) 0.042(2) Uani 1 d . .
H10A H 0.0667(6) 0.0935(3) 0.7721(3) 0.051 Uiso 1 calc R .
C11 C 0.0627(6) 0.1870(4) 0.8633(3) 0.045(2) Uani 1 d . .
H11A H -0.0004(6) 0.1929(4) 0.8551(3) 0.054 Uiso 1 calc R .
C12 C 0.0805(6) 0.1752(4) 0.9053(3) 0.047(2) Uani 1 d . .
H12A H 0.0312(6) 0.1705(4) 0.9253(3) 0.056 Uiso 1 calc R .
C13 C 0.1757(6) 0.1701(3) 0.9179(3) 0.048(2) Uani 1 d . .
H13A H 0.1909(6) 0.1642(3) 0.9471(3) 0.057 Uiso 1 calc R .
C14 C 0.2465(6) 0.1739(3) 0.8877(3) 0.040(2) Uani 1 d . .
H14A H 0.3098(6) 0.1684(3) 0.8956(3) 0.048 Uiso 1 calc R .
C15 C 0.2231(5) 0.1860(3) 0.8451(2) 0.031(2) Uani 1 d . .
C16 C 0.3758(5) 0.1804(3) 0.8133(3) 0.033(2) Uani 1 d . .
C17 C 0.4047(6) 0.1273(3) 0.8269(3) 0.043(2) Uani 1 d . .
H17A H 0.3614(6) 0.1036(3) 0.8404(3) 0.051 Uiso 1 calc R .
C18 C 0.0034(6) 0.3892(4) 0.8202(3) 0.053(2) Uani 1 d . .
H18A H -0.0156(6) 0.4248(4) 0.8283(3) 0.064 Uiso 1 calc R .
C19 C -0.0605(7) 0.3538(4) 0.8017(4) 0.061(3) Uani 1 d . .
H19A H -0.1238(7) 0.3645(4) 0.7980(4) 0.073 Uiso 1 calc R .
C20 C -0.0313(5) 0.3036(3) 0.7889(3) 0.046(2) Uani 1 d . .
H20A H -0.0753(5) 0.2801(3) 0.7756(3) 0.055 Uiso 1 calc R .
C21 C -0.0972(5) 0.1479(3) 0.7760(3) 0.033(2) Uani 1 d . .
C1S C 0.0000 0.0000 0.8364(11) 0.065(8) Uiso 0.50 d SP 1
C2S C 0.0000 0.0000 0.8780(10) 0.057(7) Uiso 0.50 d SP 1
C3S C -0.0324(11) 0.0463(6) 0.9039(5) 0.096(4) Uiso 1 d . 1
C4S C -0.0257(22) 0.0398(12) 0.9485(11) 0.104(9) Uiso 0.50 d P 1
C5S C 0.0000 0.0000 0.9730(10) 0.056(7) Uiso 0.50 d SP 1
C6S C -0.0219(21) 0.0311(13) 0.8581(11) 0.105(9) Uiso 0.50 d P 1
C7S C 0.0000 0.0000 0.9342(11) 0.065(8) Uiso 0.50 d SP 1
C8S C -0.2500 0.2500 0.9457(8) 0.098(6) Uiso 1 d S .
C9S C -0.2177(14) 0.1983(8) 0.9245(7) 0.146(7) Uiso 1 d . .
C10S C -0.2256(15) 0.2080(9) 0.8762(8) 0.154(7) Uiso 1 d . .
C11S C -0.2500 0.2500 0.9893(23) 0.165(22) Uiso 0.50 d SP .
C12S C -0.2500 0.2500 0.8608(12) 0.073(9) Uiso 0.50 d SP .

loop_
_atom_type_symbol
_atom_type_description
_atom_type_scat_dispersion_real
_atom_type_scat_dispersion_imag
_atom_type_scat_source
C C 0.0033 0.0016 'International Tables Vol C Tables 4.2.6.8 and 6.1.1.4'
H H 0.0000 0.0000 'International Tables Vol C Tables 4.2.6.8 and 6.1.1.4'
N N 0.0061 0.0033 'International Tables Vol C Tables 4.2.6.8 and 6.1.1.4'
S S 0.1246 0.1234 'International Tables Vol C Tables 4.2.6.8 and 6.1.1.4'
Co Co 0.3494 0.9721 'International Tables Vol C Tables 4.2.6.8 and 6.1.1.4'

loop_
_geom_angle_atom_site_label_1
_geom_angle_atom_site_label_2
_geom_angle_atom_site_label_3
_geom_angle
_geom_angle_site_symmetry_1
_geom_angle_site_symmetry_3
_geom_angle_publ_flag
N4 Co1 N6 89.5(3) . . y
N4 Co1 N1 171.0(2) . . y
N6 Co1 N1 88.4(3) . . y
N4 Co1 N3 91.1(3) . . y
N6 Co1 N3 170.2(2) . . y
N1 Co1 N3 89.5(3) . . y
N4 Co1 N7 94.0(3) . . y
N6 Co1 N7 95.3(3) . . y
N1 Co1 N7 94.9(3) . . y
N3 Co1 N7 94.4(3) . . y
N4 Co1 Co2 86.4(2) . . ?
N6 Co1 Co2 86.0(2) . . ?
N1 Co1 Co2 84.8(2) . . ?
N3 Co1 Co2 84.3(2) . . ?
N7 Co1 Co2 178.6(2) . . ?
N2 Co2 N2 90.7(4) . 14 y
N2 Co2 N5 89.9(2) . 14 y
N2 Co2 N5 179.3(3) 14 14 y
N2 Co2 N5 179.3(3) . . y
N2 Co2 N5 89.9(2) 14 . y
N5 Co2 N5 89.5(4) 14 . y
N2 Co2 Co1 91.0(2) . . ?
N2 Co2 Co1 91.8(2) 14 . ?
N5 Co2 Co1 88.5(2) 14 . ?
N5 Co2 Co1 88.7(2) . . ?
N2 Co2 Co1 91.8(2) . 14 ?
N2 Co2 Co1 91.0(2) 14 14 ?
N5 Co2 Co1 88.7(2) 14 14 ?
N5 Co2 Co1 88.5(2) . 14 ?
Co1 Co2 Co1 176.07(9) . 14 y
C1 N1 C5 118.3(7) . . ?
C1 N1 Co1 120.9(5) . . ?
C5 N1 Co1 120.8(5) . . ?
C5 N2 C6 126.0(6) . 14 ?
C5 N2 Co2 117.3(5) . . ?
C6 N2 Co2 116.7(5) 14 . ?
C10 N3 C6 119.1(6) . . ?
C10 N3 Co1 119.5(5) . . ?
C6 N3 Co1 121.3(5) . . ?
C11 N4 C15 117.5(7) . . ?
C11 N4 Co1 121.6(5) . . ?
C15 N4 Co1 120.3(5) . . ?
C16 N5 C15 123.2(6) . . ?
C16 N5 Co2 118.6(5) . . ?
C15 N5 Co2 118.2(5) . . ?
C20 N6 C16 118.9(7) . 14 ?
C20 N6 Co1 121.9(5) . . ?
C16 N6 Co1 119.1(5) 14 . ?
C21 N7 Co1 166.1(6) . . ?
N1 C1 C2 124.9(8) . . ?
C1 C2 C3 117.4(8) . . ?
C4 C3 C2 119.2(8) . . ?
C3 C4 C5 120.9(8) . . ?
N2 C5 N1 115.4(6) . . ?
N2 C5 C4 125.3(7) . . ?
N1 C5 C4 119.2(7) . . ?
N2 C6 N3 115.6(6) 14 . ?
N2 C6 C7 125.4(7) 14 . ?
N3 C6 C7 118.9(7) . . ?
C6 C7 C8 121.6(8) . . ?
C9 C8 C7 118.7(8) . . ?
C8 C9 C10 118.6(8) . . ?
N3 C10 C9 123.0(8) . . ?
C12 C11 N4 124.1(8) . . ?
C11 C12 C13 117.6(8) . . ?
C14 C13 C12 120.1(9) . . ?
C13 C14 C15 119.2(8) . . ?
N5 C15 N4 114.0(6) . . ?
N5 C15 C14 124.4(7) . . ?
N4 C15 C14 121.3(7) . . ?
N5 C16 N6 115.1(6) . 14 ?
N5 C16 C17 125.7(7) . . ?
N6 C16 C17 118.9(7) 14 . ?
C18 C17 C16 119.6(8) 14 . ?
C19 C18 C17 120.1(8) . 14 ?
C20 C19 C18 119.2(8) . . ?
C19 C20 N6 123.2(8) . . ?
N7 C21 S1 178.0(6) . . y
C6S C1S C6S 101.2(48) . 2 ?
C6S C1S C2S 50.6(24) . . ?
C6S C1S C2S 50.6(24) 2 . ?
C6S C2S C6S 105.9(50) . 2 ?
C6S C2S C1S 52.9(25) . . ?
C6S C2S C1S 52.9(25) 2 . ?
C6S C2S C3S 176.4(34) . 2 ?
C6S C2S C3S 70.5(19) 2 2 ?
C1S C2S C3S 123.4(13) . 2 ?
C6S C2S C3S 70.5(19) . . ?
C6S C2S C3S 176.4(34) 2 . ?
C1S C2S C3S 123.5(13) . . ?
C3S C2S C3S 113.1(25) 2 . ?
C6S C2S C7S 127.1(25) . . ?
C6S C2S C7S 127.1(25) 2 . ?
C1S C2S C7S 180.000(13) . . ?
C3S C2S C7S 56.6(13) 2 . ?
C3S C2S C7S 56.5(13) . . ?
C4S C3S C2S 115.9(20) . . ?
C4S C3S C6S 156.7(22) . . ?
C2S C3S C6S 40.9(15) . . ?
C4S C3S C7S 44.7(15) . . ?
C2S C3S C7S 71.1(16) . . ?
C6S C3S C7S 112.0(19) . . ?
C7S C4S C5S 59.5(25) . . ?
C7S C4S C3S 74.4(25) . . ?
C5S C4S C3S 133.9(29) . . ?
C7S C5S C4S 53.7(18) . 2 ?
C7S C5S C4S 53.7(18) . . ?
C4S C5S C4S 107.3(36) 2 . ?
C2S C6S C1S 76.5(35) . . ?
C2S C6S C3S 68.6(23) . . ?
C1S C6S C3S 145.1(36) . . ?
C2S C6S C6S 37.1(25) . 2 ?
C1S C6S C6S 39.4(24) . 2 ?
C3S C6S C6S 105.7(14) . 2 ?
C4S C7S C4S 133.7(49) 2 . ?
C4S C7S C5S 66.9(25) 2 . ?
C4S C7S C5S 66.9(24) . . ?
C4S C7S C3S 165.4(33) 2 . ?
C4S C7S C3S 60.8(19) . . ?
C5S C7S C3S 127.7(12) . . ?
C4S C7S C3S 60.8(19) 2 2 ?
C4S C7S C3S 165.4(33) . 2 ?
C5S C7S C3S 127.7(12) . 2 ?
C3S C7S C3S 104.6(23) . 2 ?
C4S C7S C2S 113.1(25) 2 . ?
C4S C7S C2S 113.1(24) . . ?
C5S C7S C2S 180.000(14) . . ?
C3S C7S C2S 52.3(12) . . ?
C3S C7S C2S 52.3(12) 2 . ?
C11S C8S C9S 116.2(12) . 14_455 ?
C11S C8S C9S 116.2(12) . . ?
C9S C8S C9S 127.7(25) 14_455 . ?
C8S C9S C10S 106.4(18) . . ?
C12S C10S C9S 123.7(27) . . ?
C10S C12S C10S 132.2(44) 14_455 . ?

loop_
_geom_bond_atom_site_label_1
_geom_bond_atom_site_label_2
_geom_bond_distance
_geom_bond_site_symmetry_2
_geom_bond_publ_flag
Co1 Co2 2.3140(8) . y
Co1 N1 1.977(7) . y
Co1 N3 1.995(6) . y
Co1 N4 1.966(7) . y
Co1 N6 1.976(6) . y
Co1 N7 2.051(6) . y
Co2 N2 1.898(6) . y
Co2 N2 1.898(6) 14 ?
Co2 N5 1.900(6) 14 ?
Co2 N5 1.900(6) . y
Co2 Co1 2.3140(8) 14 y
S1 C21 1.622(7) . y
N1 C1 1.327(9) . ?
N1 C5 1.383(9) . ?
N2 C5 1.356(10) . ?
N2 C6 1.362(9) 14 ?
N3 C10 1.354(9) . ?
N3 C6 1.372(9) . ?
N4 C11 1.361(10) . ?
N4 C15 1.376(9) . ?
N5 C16 1.336(9) . ?
N5 C15 1.371(9) . ?
N6 C20 1.361(9) . ?
N6 C16 1.381(10) 14 ?
N7 C21 1.174(9) . y
C1 C2 1.375(12) . ?
C2 C3 1.388(13) . ?
C3 C4 1.381(13) . ?
C4 C5 1.392(11) . ?
C6 N2 1.362(9) 14 ?
C6 C7 1.382(11) . ?
C7 C8 1.388(12) . ?
C8 C9 1.371(14) . ?
C9 C10 1.378(12) . ?
C11 C12 1.359(12) . ?
C12 C13 1.409(12) . ?
C13 C14 1.376(11) . ?
C14 C15 1.390(11) . ?
C16 N6 1.381(9) 14 ?
C16 C17 1.416(11) . ?
C17 C18 1.379(11) 14 ?
C18 C19 1.374(13) . ?
C18 C17 1.379(11) 14 ?
C19 C20 1.349(12) . ?
C1S C6S 1.06(3) . ?
C1S C6S 1.06(3) 2 ?
C1S C2S 1.29(5) . ?
C2S C6S 1.02(3) . ?
C2S C6S 1.02(3) 2 ?
C2S C3S 1.46(2) 2 ?
C2S C3S 1.46(2) . ?
C2S C7S 1.74(5) . ?
C3S C4S 1.39(3) . ?
C3S C6S 1.48(3) . ?
C3S C7S 1.54(2) . ?
C4S C7S 1.12(3) . ?
C4S C5S 1.28(3) . ?
C5S C7S 1.20(4) . ?
C5S C4S 1.28(3) 2 ?
C6S C6S 1.63(6) 2 ?
C7S C4S 1.12(3) 2 ?
C7S C3S 1.54(2) 2 ?
C8S C11S 1.35(7) . ?
C8S C9S 1.49(2) 14_455 ?
C8S C9S 1.49(2) . ?
C9S C10S 1.52(3) . ?
C10S C12S 1.18(2) . ?
C12S C10S 1.18(2) 14_455 ?
